data_7207398
loop_
_publ_author_name
'Su, Shengqun'
'Chen, Wan'
'Song, Xuezhi'
'Zhu, Min'
'Qin, Chao'
'Song, Shuyan'
'Guo, Zhiyong'
'Wang, Song'
'Hao, Zhaoming'
'Li, Guanghua'
'Zhang, Hongjie'

_publ_section_title
;
 Three unprecedented open frameworks based on a pyridyl-carboxylate:
 synthesis, structures and properties
;
_journal_issue 5
_journal_name_full CrystEngComm
_journal_page_first 1681
_journal_paper_doi 10.1039/c2ce05948g
_journal_volume 14
_journal_year 2012
_chemical_formula_moiety 'C25 H21 N5 Ni O5'
_chemical_formula_sum 'C25.9 H23.1 N5.3 Ni O5.3'
_chemical_formula_weight 552.11
_chemical_melting_point ?
_chemical_name_systematic
;
?
;
_space_group_IT_number 90
_symmetry_cell_setting tetragonal
_symmetry_space_group_name_Hall 'P 4ab 2ab'
_symmetry_space_group_name_H-M 'P 4 21 2'
_atom_sites_solution_hydrogens geom
_atom_sites_solution_primary direct
_atom_sites_solution_secondary difmap
_audit_creation_method SHELXL-97
_cell_angle_alpha 90.00
_cell_angle_beta 90.00
_cell_angle_gamma 90.00
_cell_formula_units_Z 8
_cell_length_a 22.3163(5)
_cell_length_b 22.3163(5)
_cell_length_c 12.7222(6)
_cell_measurement_reflns_used 6259
_cell_measurement_temperature 185(2)
_cell_measurement_theta_max 26.02
_cell_measurement_theta_min 1.60
_cell_volume 6335.9(4)
_computing_cell_refinement 'Bruker SMART'
_computing_data_collection 'Bruker SMART'
_computing_data_reduction 'Bruker SAINT'
_computing_molecular_graphics SHELXP-97
_computing_publication_material SHELXTL
_computing_structure_refinement 'SHELXL-97 (Sheldrick, 1997)'
_computing_structure_solution 'SHELXS-97 (Sheldrick, 1990)'
_diffrn_ambient_temperature 185(2)
_diffrn_detector_area_resol_mean 9.00cm
_diffrn_measured_fraction_theta_full 0.998
_diffrn_measured_fraction_theta_max 0.998
_diffrn_measurement_device_type 'CCD area detector'
_diffrn_measurement_method 'phi and omega scans'
_diffrn_radiation_monochromator graphite
_diffrn_radiation_source 'fine-focus sealed tube'
_diffrn_radiation_type MoK\a
_diffrn_radiation_wavelength 0.71073
_diffrn_reflns_av_R_equivalents 0.0598
_diffrn_reflns_av_sigmaI/netI 0.0419
_diffrn_reflns_limit_h_max 26
_diffrn_reflns_limit_h_min -27
_diffrn_reflns_limit_k_max 27
_diffrn_reflns_limit_k_min -26
_diffrn_reflns_limit_l_max 15
_diffrn_reflns_limit_l_min -13
_diffrn_reflns_number 35274
_diffrn_reflns_theta_full 26.02
_diffrn_reflns_theta_max 26.02
_diffrn_reflns_theta_min 1.60
_diffrn_standards_decay_% none
_diffrn_standards_interval_count none
_diffrn_standards_interval_time none
_diffrn_standards_number none
_exptl_absorpt_coefficient_mu 0.651
_exptl_absorpt_correction_T_max 0.8753
_exptl_absorpt_correction_T_min 0.7899
_exptl_absorpt_correction_type empirical
_exptl_absorpt_process_details SADABS
_exptl_crystal_colour green
_exptl_crystal_density_diffrn 1.158
_exptl_crystal_density_method 'not measured'
_exptl_crystal_description block
_exptl_crystal_F_000 2288
_exptl_crystal_size_max 0.38
_exptl_crystal_size_mid 0.24
_exptl_crystal_size_min 0.21
_platon_squeeze_details
;
During the structure refinement, the atoms of the (DMF) solvent molecule were observed but could not be modeled satisfactorily. Therefore, the SQUEEZE routine in PLATON was used to modify the HKL file and the solvent equated to 1.3 DMF molecules per formula.
;
_refine_diff_density_max 0.599
_refine_diff_density_min -0.731
_refine_diff_density_rms 0.060
_refine_ls_abs_structure_details 'Flack H D (1983), Acta Cryst. A39, 876-881'
_refine_ls_abs_structure_Flack 0.52(2)
_refine_ls_extinction_method none
_refine_ls_goodness_of_fit_ref 1.015
_refine_ls_hydrogen_treatment constr
_refine_ls_matrix_type full
_refine_ls_number_parameters 280
_refine_ls_number_reflns 6259
_refine_ls_number_restraints 12
_refine_ls_restrained_S_all 1.031
_refine_ls_R_factor_all 0.0602
_refine_ls_R_factor_gt 0.0470
_refine_ls_shift/su_max 0.002
_refine_ls_shift/su_mean 0.000
_refine_ls_structure_factor_coef Fsqd
_refine_ls_weighting_details 'calc w=1/[\s^2^(Fo^2^)+(0.0728P)^2^+0.0000P] where P=(Fo^2^+2Fc^2^)/3'
_refine_ls_weighting_scheme calc
_refine_ls_wR_factor_gt 0.1174
_refine_ls_wR_factor_ref 0.1225
_reflns_number_gt 4912
_reflns_number_total 6259
_reflns_threshold_expression >2sigma(I)
_cod_data_source_file c2ce05948g.txt
_cod_data_source_block tb
_cod_depositor_comments
;
The following automatic conversions were performed:

'_chemical_melting_point' value 'not measured' was changed to '?' -
the value is undefined or not given.

'_symmetry_cell_setting' value
'Tetragonal' changed to 'tetragonal' according to
/home/saulius/struct/CIF-dictionaries/cif_core.dic dictionary named
'cif_core.dic' version 2.4.1 from 2010-06-29.

Automatic conversion script
Id: cif_fix_values 1715 2011-07-08 13:25:40Z adriana 

The following automatic conversions were performed:

'_refine_ls_hydrogen_treatment' value 'constra' was replaced with the
value 'constr' as specified in the replacement file
'src/cod-tools/trunk/data/replacement-values/replacement_values.lst'.

Automatic conversion script
Id: cif_fix_values 5376 2017-05-30 11:51:03Z andrius 
;
_cod_original_sg_symbol_H-M P42(1)2
_cod_original_formula_sum 'C25.90 H23.10 N5.30 Ni O5.30'
_cod_database_code 7207398

loop_
_symmetry_equiv_pos_as_xyz
'x, y, z'
'-x, -y, z'
'-y+1/2, x+1/2, z'
'y+1/2, -x+1/2, z'
'-x+1/2, y+1/2, -z'
'x+1/2, -y+1/2, -z'
'y, x, -z'
'-y, -x, -z'

loop_
_atom_site_label
_atom_site_type_symbol
_atom_site_fract_x
_atom_site_fract_y
_atom_site_fract_z
_atom_site_U_iso_or_equiv
_atom_site_adp_type
_atom_site_occupancy
_atom_site_symmetry_multiplicity
_atom_site_calc_flag
_atom_site_refinement_flags
Ni1 Ni 0.260770(15) 0.747136(14) 0.24839(2) 0.03189(12) Uani 1 1 d .
C1 C 0.35892(14) 0.72282(15) 0.1785(2) 0.0407(8) Uani 1 1 d .
C2 C 0.41804(14) 0.71821(19) 0.1239(2) 0.0517(10) Uani 1 1 d .
C3 C 0.47067(16) 0.7246(2) 0.1793(3) 0.0785(14) Uani 1 1 d U
H3A H 0.4704 0.7274 0.2538 0.094 Uiso 1 1 calc R
C4 C 0.52405(18) 0.7269(3) 0.1238(3) 0.0865(16) Uani 1 1 d U
H4A H 0.5609 0.7326 0.1598 0.104 Uiso 1 1 calc R
C5 C 0.52342(16) 0.7207(2) 0.0162(3) 0.0584(11) Uani 1 1 d .
C6 C 0.42106(14) 0.70978(17) 0.0179(2) 0.0483(9) Uani 1 1 d .
H6A H 0.3848 0.7028 -0.0194 0.058 Uiso 1 1 calc R
C7 C 0.57908(16) 0.7268(2) -0.0466(2) 0.0550(10) Uani 1 1 d .
C8 C 0.62729(16) 0.7585(2) -0.0084(3) 0.0625(12) Uani 1 1 d .
H8A H 0.6258 0.7756 0.0599 0.075 Uiso 1 1 calc R
C9 C 0.67809(15) 0.76536(19) -0.0701(3) 0.0561(10) Uani 1 1 d .
H9A H 0.7110 0.7874 -0.0426 0.067 Uiso 1 1 calc R
C10 C 0.63619(16) 0.71090(18) -0.2036(3) 0.0587(11) Uani 1 1 d .
H10A H 0.6391 0.6933 -0.2714 0.070 Uiso 1 1 calc R
C11 C 0.58379(17) 0.7032(2) -0.1459(3) 0.0639(11) Uani 1 1 d .
H11A H 0.5512 0.6815 -0.1753 0.077 Uiso 1 1 calc R
C12 C 0.23693(16) 0.34362(15) 0.6627(2) 0.0429(8) Uani 1 1 d .
C13 C 0.23263(19) 0.40007(15) 0.6000(2) 0.0569(11) Uani 1 1 d .
C14 C 0.2004(2) 0.44692(17) 0.6323(3) 0.0713(12) Uani 1 1 d .
H14A H 0.1781 0.4444 0.6957 0.086 Uiso 1 1 calc R
C15 C 0.1995(2) 0.49867(17) 0.5742(3) 0.0689(12) Uani 1 1 d .
H15A H 0.1764 0.5319 0.5975 0.083 Uiso 1 1 calc R
C16 C 0.2309(2) 0.50245(16) 0.4849(3) 0.0629(12) Uani 1 1 d .
C17 C 0.2628(2) 0.40455(18) 0.5059(3) 0.0788(14) Uani 1 1 d .
H17A H 0.2857 0.3715 0.4814 0.095 Uiso 1 1 calc R
C18 C 0.23306(18) 0.55896(15) 0.4246(2) 0.0518(9) Uani 1 1 d .
C19 C 0.2240(2) 0.61280(16) 0.4748(3) 0.0588(11) Uani 1 1 d .
H19A H 0.2146 0.6138 0.5476 0.071 Uiso 1 1 calc R
C20 C 0.22861(17) 0.66540(14) 0.4182(3) 0.0494(9) Uani 1 1 d .
H20A H 0.2217 0.7023 0.4534 0.059 Uiso 1 1 calc R
C21 C 0.25040(18) 0.61447(15) 0.2694(2) 0.0569(10) Uani 1 1 d .
H21A H 0.2608 0.6145 0.1970 0.068 Uiso 1 1 calc R
C22 C 0.2448(2) 0.56022(16) 0.3189(3) 0.0696(12) Uani 1 1 d .
H22A H 0.2489 0.5240 0.2804 0.084 Uiso 1 1 calc R
N1 N 0.47312(13) 0.71082(16) -0.0373(2) 0.0555(9) Uani 1 1 d .
N2 N 0.68260(11) 0.74239(13) -0.16625(18) 0.0414(7) Uani 1 1 d .
N3 N 0.2604(2) 0.45566(15) 0.4474(3) 0.0843(13) Uani 1 1 d .
N4 N 0.24230(12) 0.66666(11) 0.31620(19) 0.0389(6) Uani 1 1 d .
O1 O 0.31171(9) 0.71799(10) 0.12463(15) 0.0401(5) Uani 1 1 d .
O2 O 0.35642(9) 0.73483(11) 0.27483(16) 0.0490(6) Uani 1 1 d .
O3 O 0.21768(11) 0.34273(9) 0.75538(17) 0.0520(6) Uani 1 1 d .
O4 O 0.26071(10) 0.29765(9) 0.62287(15) 0.0417(5) Uani 1 1 d .

loop_
_atom_site_aniso_label
_atom_site_aniso_U_11
_atom_site_aniso_U_22
_atom_site_aniso_U_33
_atom_site_aniso_U_23
_atom_site_aniso_U_13
_atom_site_aniso_U_12
Ni1 0.0372(2) 0.0367(2) 0.02180(19) -0.00043(18) -0.00125(18) 0.00246(14)
C1 0.0392(19) 0.054(2) 0.0292(16) -0.0023(15) 0.0019(14) -0.0036(15)
C2 0.0315(18) 0.089(3) 0.0347(18) -0.0038(18) -0.0037(14) 0.0031(18)
C3 0.043(2) 0.158(4) 0.0342(18) -0.004(2) 0.0029(16) -0.012(2)
C4 0.045(2) 0.174(5) 0.040(2) -0.007(3) -0.0039(17) -0.007(3)
C5 0.040(2) 0.105(3) 0.0305(18) 0.0005(19) 0.0043(15) -0.007(2)
C6 0.0329(18) 0.085(3) 0.0268(16) 0.0017(17) -0.0022(13) -0.0102(17)
C7 0.037(2) 0.099(3) 0.0289(17) -0.0023(18) -0.0015(14) -0.003(2)
C8 0.044(2) 0.110(4) 0.0333(18) -0.014(2) 0.0008(15) -0.012(2)
C9 0.040(2) 0.093(3) 0.0349(18) -0.0174(19) 0.0002(14) -0.0066(19)
C10 0.048(2) 0.089(3) 0.039(2) -0.017(2) 0.0065(16) -0.014(2)
C11 0.056(2) 0.095(3) 0.041(2) -0.014(2) 0.0068(17) -0.026(2)
C12 0.059(2) 0.0467(19) 0.0225(15) -0.0008(13) -0.0084(15) -0.0101(17)
C13 0.098(3) 0.039(2) 0.0334(18) 0.0044(15) -0.0201(19) -0.015(2)
C14 0.105(4) 0.044(2) 0.064(3) 0.009(2) -0.007(3) 0.003(2)
C15 0.118(4) 0.033(2) 0.055(2) 0.0109(18) 0.003(3) 0.009(2)
C16 0.103(3) 0.036(2) 0.050(2) 0.0003(17) -0.021(2) -0.010(2)
C17 0.140(4) 0.046(2) 0.050(2) 0.0113(18) -0.003(3) -0.018(3)
C18 0.082(3) 0.042(2) 0.0313(17) 0.0020(14) -0.0071(18) -0.0063(18)
C19 0.100(3) 0.043(2) 0.0335(18) -0.0015(15) 0.0127(19) -0.004(2)
C20 0.077(3) 0.0360(18) 0.0347(17) -0.0060(14) 0.0085(18) 0.0057(17)
C21 0.100(3) 0.0430(18) 0.0282(16) 0.0002(14) 0.0099(19) 0.0043(19)
C22 0.127(4) 0.041(2) 0.041(2) -0.0078(16) -0.003(2) -0.001(2)
N1 0.0401(17) 0.098(3) 0.0279(14) -0.0076(16) -0.0027(12) -0.0068(17)
N2 0.0389(14) 0.0625(18) 0.0228(13) -0.0017(13) 0.0011(10) -0.0050(14)
N3 0.152(4) 0.053(2) 0.048(2) 0.0096(16) 0.003(2) -0.003(3)
N4 0.0530(17) 0.0323(13) 0.0314(14) -0.0017(10) 0.0008(12) 0.0021(13)
O1 0.0358(12) 0.0578(14) 0.0267(11) -0.0009(10) -0.0035(9) 0.0008(10)
O2 0.0384(12) 0.0790(17) 0.0297(12) -0.0022(11) -0.0013(9) -0.0045(11)
O3 0.0828(16) 0.0421(12) 0.0311(12) -0.0020(11) -0.0015(13) 0.0037(11)
O4 0.0605(15) 0.0358(12) 0.0288(10) 0.0001(9) -0.0043(10) -0.0045(11)

loop_
_atom_type_symbol
_atom_type_description
_atom_type_scat_dispersion_real
_atom_type_scat_dispersion_imag
_atom_type_scat_source
C C 0.0033 0.0016 'International Tables Vol C Tables 4.2.6.8 and 6.1.1.4'
H H 0.0000 0.0000 'International Tables Vol C Tables 4.2.6.8 and 6.1.1.4'
N N 0.0061 0.0033 'International Tables Vol C Tables 4.2.6.8 and 6.1.1.4'
O O 0.0106 0.0060 'International Tables Vol C Tables 4.2.6.8 and 6.1.1.4'
Ni Ni 0.3393 1.1124 'International Tables Vol C Tables 4.2.6.8 and 6.1.1.4'

loop_
_geom_angle_atom_site_label_1
_geom_angle_atom_site_label_2
_geom_angle_atom_site_label_3
_geom_angle
_geom_angle_site_symmetry_1
_geom_angle_site_symmetry_3
N4 Ni1 O4 95.71(9) . 5_556
N4 Ni1 N2 98.32(11) . 6_465
O4 Ni1 N2 98.40(9) 5_556 6_465
N4 Ni1 O1 99.10(10) . .
O4 Ni1 O1 157.04(10) 5_556 .
N2 Ni1 O1 96.71(9) 6_465 .
N4 Ni1 O2 91.25(10) . .
O4 Ni1 O2 100.10(8) 5_556 .
N2 Ni1 O2 158.19(9) 6_465 .
O1 Ni1 O2 62.28(8) . .
N4 Ni1 O3 156.16(9) . 5_556
O4 Ni1 O3 62.06(8) 5_556 5_556
N2 Ni1 O3 93.71(10) 6_465 5_556
O1 Ni1 O3 99.84(9) . 5_556
O2 Ni1 O3 84.89(9) . 5_556
N4 Ni1 C1 98.10(11) . .
O4 Ni1 C1 128.94(10) 5_556 .
N2 Ni1 C1 127.44(10) 6_465 .
O1 Ni1 C1 31.33(9) . .
O2 Ni1 C1 31.08(9) . .
O3 Ni1 C1 90.67(10) 5_556 .
N4 Ni1 C12 126.04(10) . 5_556
O4 Ni1 C12 31.21(9) 5_556 5_556
N2 Ni1 C12 98.88(11) 6_465 5_556
O1 Ni1 C12 128.82(10) . 5_556
O2 Ni1 C12 91.09(10) . 5_556
O3 Ni1 C12 30.95(9) 5_556 5_556
C1 Ni1 C12 110.46(12) . 5_556
O2 C1 O1 120.7(3) . .
O2 C1 C2 120.5(3) . .
O1 C1 C2 118.6(3) . .
O2 C1 Ni1 63.53(16) . .
O1 C1 Ni1 57.58(15) . .
C2 C1 Ni1 169.4(3) . .
C6 C2 C3 118.6(3) . .
C6 C2 C1 120.9(3) . .
C3 C2 C1 120.5(3) . .
C2 C3 C4 118.4(3) . .
C5 C4 C3 119.6(4) . .
N1 C5 C4 122.3(3) . .
N1 C5 C7 116.5(3) . .
C4 C5 C7 121.2(3) . .
N1 C6 C2 123.5(3) . .
C11 C7 C8 117.5(3) . .
C11 C7 C5 121.7(3) . .
C8 C7 C5 120.8(3) . .
C7 C8 C9 119.8(3) . .
N2 C9 C8 122.6(3) . .
N2 C10 C11 121.9(3) . .
C7 C11 C10 120.1(3) . .
O3 C12 O4 120.6(3) . .
O3 C12 C13 119.5(3) . .
O4 C12 C13 119.9(3) . .
O3 C12 Ni1 63.66(16) . 5_546
O4 C12 Ni1 57.18(15) . 5_546
C13 C12 Ni1 174.8(2) . 5_546
C14 C13 C17 118.3(4) . .
C14 C13 C12 122.1(4) . .
C17 C13 C12 119.6(4) . .
C13 C14 C15 120.2(4) . .
C16 C15 C14 120.2(4) . .
N3 C16 C15 121.2(4) . .
N3 C16 C18 118.0(4) . .
C15 C16 C18 120.8(4) . .
N3 C17 C13 121.1(4) . .
C22 C18 C19 117.8(3) . .
C22 C18 C16 122.3(3) . .
C19 C18 C16 120.0(3) . .
C18 C19 C20 119.3(3) . .
N4 C20 C19 122.9(3) . .
N4 C21 C22 124.0(3) . .
C18 C22 C21 119.1(3) . .
C5 N1 C6 117.4(3) . .
C9 N2 C10 118.0(3) . .
C9 N2 Ni1 119.3(2) . 6_565
C10 N2 Ni1 122.6(2) . 6_565
C16 N3 C17 118.9(4) . .
C21 N4 C20 116.8(3) . .
C21 N4 Ni1 124.0(2) . .
C20 N4 Ni1 118.5(2) . .
C1 O1 Ni1 91.09(17) . .
C1 O2 Ni1 85.40(18) . .
C12 O3 Ni1 85.39(19) . 5_546
C12 O4 Ni1 91.61(18) . 5_546

loop_
_geom_bond_atom_site_label_1
_geom_bond_atom_site_label_2
_geom_bond_distance
_geom_bond_site_symmetry_2
Ni1 N4 2.035(2) .
Ni1 O4 2.045(2) 5_556
Ni1 N2 2.047(2) 6_465
Ni1 O1 2.048(2) .
Ni1 O2 2.178(2) .
Ni1 O3 2.187(2) 5_556
Ni1 C1 2.426(3) .
Ni1 C12 2.433(3) 5_556
C1 O2 1.256(4) .
C1 O1 1.261(4) .
C1 C2 1.495(4) .
C2 C6 1.363(4) .
C2 C3 1.377(5) .
C3 C4 1.386(5) .
C4 C5 1.376(5) .
C5 N1 1.332(4) .
C5 C7 1.483(5) .
C6 N1 1.358(4) .
C7 C11 1.373(5) .
C7 C8 1.376(5) .
C8 C9 1.387(5) .
C9 N2 1.330(4) .
C10 N2 1.338(4) .
C10 C11 1.391(5) .
C12 O3 1.255(4) .
C12 O4 1.261(4) .
C12 C13 1.494(4) .
C12 Ni1 2.433(3) 5_546
C13 C14 1.333(5) .
C13 C17 1.378(5) .
C14 C15 1.371(5) .
C15 C16 1.338(5) .
C16 N3 1.324(5) .
C16 C18 1.477(5) .
C17 N3 1.363(5) .
C18 C22 1.370(5) .
C18 C19 1.376(5) .
C19 C20 1.381(5) .
C20 N4 1.333(4) .
C21 N4 1.320(4) .
C21 C22 1.370(5) .
N2 Ni1 2.047(2) 6_565
O3 Ni1 2.187(2) 5_546
O4 Ni1 2.045(2) 5_546

loop_
_platon_squeeze_void_nr
_platon_squeeze_void_average_x
_platon_squeeze_void_average_y
_platon_squeeze_void_average_z
_platon_squeeze_void_volume
_platon_squeeze_void_count_electrons
_platon_squeeze_void_content
1 0.000 0.000 -0.015 701 84 ' '
2 0.000 0.500 0.041 804 119 ' '
3 0.500 0.000 -0.061 804 119 ' '
4 0.500 0.500 -0.018 701 85 ' '
